data_2236579
loop_
_publ_author_name
'Mague, Joel T.'
'Vumbaco, David J.'
'Kammer, Michael N.'
'Koplitz, Lynn V.'

_publ_section_title
;
 4-Cyanoanilinium iodide
;
_journal_coeditor_code RK2373
_journal_issue 9
_journal_name_full 'Acta Crystallographica Section E'
_journal_page_first o2623
_journal_paper_doi 10.1107/S1600536812033466
_journal_volume 68
_journal_year 2012
_chemical_formula_iupac 'C7 H7 N2 +, I -'
_chemical_formula_moiety 'C7 H7 N2 +, I -'
_chemical_formula_sum 'C7 H7 I N2'
_chemical_formula_weight 246.05
_chemical_name_systematic '4-Cyanoanilinium iodide'
_space_group_IT_number 129
_symmetry_cell_setting tetragonal
_symmetry_space_group_name_Hall '-P 4a 2a'
_symmetry_space_group_name_H-M 'P 4/n m m :2'
_atom_sites_solution_hydrogens geom
_atom_sites_solution_primary heavy
_atom_sites_solution_secondary difmap
_audit_creation_method SHELXL97
_cell_angle_alpha 90.00
_cell_angle_beta 90.00
_cell_angle_gamma 90.00
_cell_formula_units_Z 2
_cell_length_a 4.9930(4)
_cell_length_b 4.9930(4)
_cell_length_c 16.445(2)
_cell_measurement_reflns_used 8495
_cell_measurement_temperature 100(2)
_cell_measurement_theta_max 29.088
_cell_measurement_theta_min 2.478
_cell_volume 409.97(7)
_computing_cell_refinement '<i>SAINT</i> (Bruker, 2009)'
_computing_data_collection '<i>APEX2</i> (Bruker, 2010)'
_computing_data_reduction '<i>SAINT</i> (Bruker, 2009)'
_computing_molecular_graphics '<i>SHELXTL</i> (Sheldrick, 2008)'
_computing_publication_material '<i>SHELXTL</i> (Sheldrick, 2008)'
_computing_structure_refinement '<i>SHELXL97</i> (Sheldrick, 2008)'
_computing_structure_solution '<i>SHELXS97</i> (Sheldrick, 2008)'
_diffrn_ambient_temperature 100(2)
_diffrn_measured_fraction_theta_full 0.990
_diffrn_measured_fraction_theta_max 0.990
_diffrn_measurement_device_type 'Bruker SMART APEX CCD'
_diffrn_measurement_method '\f and \w scans'
_diffrn_radiation_monochromator graphite
_diffrn_radiation_source 'fine--focus sealed tube'
_diffrn_radiation_type MoK\a
_diffrn_radiation_wavelength 0.71073
_diffrn_reflns_av_R_equivalents 0.0388
_diffrn_reflns_av_sigmaI/netI 0.0123
_diffrn_reflns_limit_h_max 6
_diffrn_reflns_limit_h_min -6
_diffrn_reflns_limit_k_max 6
_diffrn_reflns_limit_k_min -6
_diffrn_reflns_limit_l_max 22
_diffrn_reflns_limit_l_min -22
_diffrn_reflns_number 7082
_diffrn_reflns_theta_full 29.00
_diffrn_reflns_theta_max 29.08
_diffrn_reflns_theta_min 2.48
_exptl_absorpt_coefficient_mu 3.831
_exptl_absorpt_correction_T_max 0.8435
_exptl_absorpt_correction_T_min 0.3624
_exptl_absorpt_correction_type multi-scan
_exptl_absorpt_process_details '(<i>SADABS</i>; Sheldrick, 2009)'
_exptl_crystal_colour Colourless
_exptl_crystal_density_diffrn 1.993
_exptl_crystal_density_method 'not measured'
_exptl_crystal_description Plate
_exptl_crystal_F_000 232
_exptl_crystal_size_max 0.26
_exptl_crystal_size_mid 0.20
_exptl_crystal_size_min 0.05
_refine_diff_density_max 0.462
_refine_diff_density_min -0.557
_refine_ls_extinction_method none
_refine_ls_goodness_of_fit_ref 1.143
_refine_ls_hydrogen_treatment constr
_refine_ls_matrix_type full
_refine_ls_number_parameters 31
_refine_ls_number_reflns 382
_refine_ls_number_restraints 0
_refine_ls_restrained_S_all 1.143
_refine_ls_R_factor_all 0.0115
_refine_ls_R_factor_gt 0.0115
_refine_ls_shift/su_max 0.002
_refine_ls_shift/su_mean 0.000
_refine_ls_structure_factor_coef Fsqd
_refine_ls_weighting_details 'calc w=1/[\s^2^(Fo^2^)+(0.0165P)^2^+0.1447P] where P=(Fo^2^+2Fc^2^)/3'
_refine_ls_weighting_scheme calc
_refine_ls_wR_factor_gt 0.0292
_refine_ls_wR_factor_ref 0.0292
_reflns_number_gt 381
_reflns_number_total 382
_reflns_threshold_expression I>2\s(I)
_cod_data_source_file rk2373.cif
_cod_data_source_block I
_cod_depositor_comments
;
The following automatic conversions were performed:

'_atom_sites_solution_primary' value 'heavy atom' was changed to
'heavy'.

Automatic conversion script
Id: cif_fix_values 6452 2018-10-05 10:23:21Z andrius 
;
_cod_original_cell_volume 409.98(8)
_cod_original_sg_symbol_H-M 'P 4/n m m'
_cod_database_code 2236579
_cod_database_fobs_code 2236579

loop_
_symmetry_equiv_pos_as_xyz
'x, y, z'
'-x+1/2, -y+1/2, z'
'-y+1/2, x, z'
'y, -x+1/2, z'
'-x, y+1/2, -z'
'x+1/2, -y, -z'
'y+1/2, x+1/2, -z'
'-y, -x, -z'
'-x, -y, -z'
'x-1/2, y-1/2, -z'
'y-1/2, -x, -z'
'-y, x-1/2, -z'
'x, -y-1/2, z'
'-x-1/2, y, z'
'-y-1/2, -x-1/2, z'
'y, x, z'

loop_
_atom_site_type_symbol
_atom_site_label
_atom_site_fract_x
_atom_site_fract_y
_atom_site_fract_z
_atom_site_U_iso_or_equiv
_atom_site_adp_type
_atom_site_calc_flag
_atom_site_refinement_flags
_atom_site_occupancy
_atom_site_symmetry_multiplicity
I I1 0.7500 0.7500 0.588552(10) 0.01472(8) Uani d S 1 8
N N1 0.2500 0.2500 0.62508(16) 0.0199(5) Uani d S 1 8
H H1 0.3662 0.3662 0.6057 0.024 Uiso d SPR 0.25 2
H H1A 0.0887 0.2904 0.6073 0.024 Uiso d PR 0.125 1
H H1B 0.2904 0.0887 0.6073 0.024 Uiso d PR 0.125 1
N N2 0.2500 0.2500 1.03941(17) 0.0226(6) Uani d S 1 8
C C1 0.2500 0.2500 0.71467(18) 0.0139(5) Uani d S 1 8
C C2 0.4934(6) 0.2500 0.75539(17) 0.0174(5) Uani d SP 0.50 2
H H2 0.6576 0.2500 0.7262 0.021 Uiso d SPR 0.50 2
C C3 0.4936(6) 0.2500 0.84022(16) 0.0171(5) Uani d SP 0.50 2
H H3 0.6583 0.2500 0.8692 0.020 Uiso d SPR 0.50 2
C C4 0.2500 0.2500 0.88189(18) 0.0143(5) Uani d S 1 8
C C5 0.2500 0.2500 0.97006(19) 0.0174(6) Uani d S 1 8

loop_
_atom_site_aniso_label
_atom_site_aniso_U_11
_atom_site_aniso_U_22
_atom_site_aniso_U_33
_atom_site_aniso_U_12
_atom_site_aniso_U_13
_atom_site_aniso_U_23
I1 0.01513(9) 0.01513(9) 0.01392(11) 0.000 0.000 0.000
N1 0.0236(8) 0.0236(8) 0.0126(11) 0.000 0.000 0.000
N2 0.0252(9) 0.0252(9) 0.0174(12) 0.000 0.000 0.000
C1 0.0129(8) 0.0129(8) 0.0158(12) 0.000 0.000 0.000
C2 0.0132(12) 0.0225(14) 0.0163(11) 0.000 0.0020(10) 0.000
C3 0.0129(12) 0.0226(13) 0.0157(11) 0.000 -0.0022(11) 0.000
C4 0.0146(8) 0.0146(8) 0.0136(13) 0.000 0.000 0.000
C5 0.0161(9) 0.0161(9) 0.0200(14) 0.000 0.000 0.000

loop_
_atom_type_symbol
_atom_type_description
_atom_type_scat_dispersion_real
_atom_type_scat_dispersion_imag
_atom_type_scat_source
C C 0.0033 0.0016 'International Tables Vol C Tables 4.2.6.8 and 6.1.1.4'
H H 0.0000 0.0000 'International Tables Vol C Tables 4.2.6.8 and 6.1.1.4'
N N 0.0061 0.0033 'International Tables Vol C Tables 4.2.6.8 and 6.1.1.4'
I I -0.4742 1.8119 'International Tables Vol C Tables 4.2.6.8 and 6.1.1.4'

loop_
_geom_angle_atom_site_label_1
_geom_angle_atom_site_label_2
_geom_angle_atom_site_label_3
_geom_angle_site_symmetry_1
_geom_angle
C1 N1 H1 . 111.2
C1 N1 H1A . 109.4
H1 N1 H1A . 109.4
C1 N1 H1B . 109.4
H1 N1 H1B . 109.4
H1A N1 H1B . 108.0
C2 C1 C2 2 122.3(3)
C2 C1 N1 2 118.85(16)
C2 C1 N1 . 118.85(16)
C1 C2 C3 . 118.9(3)
C1 C2 H2 . 120.8
C3 C2 H2 . 120.3
C2 C3 C4 . 119.3(3)
C2 C3 H3 . 120.1
C4 C3 H3 . 120.5
C3 C4 C3 2 121.2(3)
C3 C4 C5 2 119.39(15)
C3 C4 C5 . 119.39(15)
N2 C5 C4 . 180.0000(10)

loop_
_geom_bond_atom_site_label_1
_geom_bond_atom_site_label_2
_geom_bond_site_symmetry_2
_geom_bond_distance
N1 C1 . 1.473(4)
N1 H1 . 0.8800
N1 H1A . 0.8800
N1 H1B . 0.8800
N2 C5 . 1.141(4)
C1 C2 2 1.388(3)
C1 C2 . 1.388(3)
C2 C3 . 1.395(4)
C2 H2 . 0.9500
C3 C4 . 1.396(3)
C3 H3 . 0.9500
C4 C3 2 1.396(3)
C4 C5 . 1.450(4)

loop_
_geom_hbond_atom_site_label_D
_geom_hbond_atom_site_label_H
_geom_hbond_atom_site_label_A
_geom_hbond_site_symmetry_A
_geom_hbond_distance_DH
_geom_hbond_distance_HA
_geom_hbond_distance_DA
_geom_hbond_angle_DHA
N1 H1 I1 . 0.88 2.72 3.5813(5) 165
N1 H1A I1 1_455 0.88 2.87 3.5813(5) 139
N1 H1B I1 1_545 0.88 2.87 3.5813(5) 139

loop_
_geom_torsion_atom_site_label_1
_geom_torsion_atom_site_label_2
_geom_torsion_atom_site_label_3
_geom_torsion_atom_site_label_4
_geom_torsion_site_symmetry_1
_geom_torsion
C2 C1 C2 C3 2 0.000(2)
N1 C1 C2 C3 . 180.0000(10)
C1 C2 C3 C4 . 0.000(2)
C2 C3 C4 C5 . 180.0000(10)
